data_1010798
loop_
_publ_author_name
'de Rassenfosse, A'
'Pierard, J'

_publ_section_title
;
Etude cristallographique du palladocyanure de baryum. Ba Pd (C N)~4~
(H~2~ O)~4~.
;
_journal_coden_ASTM BSRSA6
_journal_name_full
;
Bulletin de la Societe Royal des Sciences de Liege
;
_journal_page_first 74
_journal_page_last 79
_journal_volume 4
_journal_year 1935
_chemical_formula_structural 'Ba Pd (C N)4 (H2 O)4'
_chemical_formula_sum 'C4 H8 Ba N4 O4 Pd'
_chemical_name_systematic 'Barium tetracyanopalladate(II) tetrahydrate'
_space_group_IT_number 15
_symmetry_cell_setting monoclinic
_symmetry_Int_Tables_number 15
_symmetry_space_group_name_Hall '-C 2yc'
_symmetry_space_group_name_H-M 'C 1 2/c 1'
_cell_angle_alpha 90
_cell_angle_beta 103.63
_cell_angle_gamma 90
_cell_formula_units_Z 4
_cell_length_a 11.95
_cell_length_b 13.82
_cell_length_c 6.71
_cell_volume 1076.9
_exptl_crystal_density_meas 2.57
_cod_depositor_comments
;
 Correcting the summary chemical formula by changing it from 'Ba H8 N4 O4 Pd'
 to 'C4 H8 Ba N4 O4 Pd'.

 Antanas Vaitkus,
 2018-07-07
;
_cod_original_formula_sum 'H8 Ba N4 O4 Pd'
_cod_database_code 1010798

loop_
_symmetry_equiv_pos_as_xyz
x,y,z
-x,y,1/2-z
-x,-y,-z
x,-y,1/2+z
1/2+x,1/2+y,z
1/2-x,1/2+y,1/2-z
1/2-x,1/2-y,-z
1/2+x,1/2-y,1/2+z

loop_
_atom_site_label
_atom_site_type_symbol
_atom_site_symmetry_multiplicity
_atom_site_Wyckoff_symbol
_atom_site_fract_x
_atom_site_fract_y
_atom_site_fract_z
_atom_site_occupancy
_atom_site_attached_hydrogens
_atom_site_calc_flag
Ba1 Ba2+ 4 e 0. 0.375 0.25 1. 0 d
Pd1 Pd2+ 4 e 0. 0. 0. 1. 0 d
C1 C2+ 4 e -1. -1. -1. 4. 0 dum
N1 N3- 4 e -1. -1. -1. 4. 0 dum
O1 O2- 4 e -1. -1. -1. 4. 0 dum
H1 H1+ 4 e -1. -1. -1. 8. 0 dum

loop_
_atom_type_symbol
_atom_type_oxidation_number
Ba2+ 2.000
Pd2+ 2.000
C2+ 2.000
N3- -3.000
O2- -2.000
H1+ 1.000
